data_7107359
loop_
_publ_author_name
'Wei Zhong'
'Mingshi Xie'
'Qibai Jiang'
'Yizhi Li'
'Hong Yan'

_publ_section_title
;
 Unprecedented C-C and C-S Bond Formation via C-H Activation or Group
 Migration in the Reactions of Cp*IrS2C2B10H10 and Aryl Azides
;
_journal_name_full Chem.Commun.
_journal_page_first 2152
_journal_paper_doi 10.1039/c2cc16943f
_journal_volume 48
_journal_year 2012
_chemical_formula_sum 'C19 H31 B10 Cl Ir N S2'
_chemical_formula_weight 673.36
_chemical_name_systematic
;
?
;
_space_group_IT_number 2
_symmetry_cell_setting triclinic
_symmetry_space_group_name_Hall '-P 1'
_symmetry_space_group_name_H-M 'P -1'
_atom_sites_solution_hydrogens geom
_atom_sites_solution_primary direct
_atom_sites_solution_secondary difmap
_audit_creation_method SHELXL-97
_cell_angle_alpha 69.416(2)
_cell_angle_beta 80.047(2)
_cell_angle_gamma 73.087(3)
_cell_formula_units_Z 2
_cell_length_a 9.9643(19)
_cell_length_b 12.272(2)
_cell_length_c 12.389(2)
_cell_measurement_temperature 296(2)
_cell_volume 1352.7(4)
_computing_structure_refinement 'SHELXL-97 (Sheldrick, 1997)'
_computing_structure_solution 'SHELXS-97 (Sheldrick, 1990)'
_diffrn_ambient_temperature 296(2)
_diffrn_measured_fraction_theta_full 0.978
_diffrn_measured_fraction_theta_max 0.978
_diffrn_radiation_monochromator graphite
_diffrn_radiation_source 'fine-focus sealed tube'
_diffrn_radiation_type MoK\a
_diffrn_radiation_wavelength 0.71073
_diffrn_reflns_av_R_equivalents 0.0909
_diffrn_reflns_av_sigmaI/netI 0.1020
_diffrn_reflns_limit_h_max 7
_diffrn_reflns_limit_h_min -12
_diffrn_reflns_limit_k_max 14
_diffrn_reflns_limit_k_min -15
_diffrn_reflns_limit_l_max 12
_diffrn_reflns_limit_l_min -15
_diffrn_reflns_number 7406
_diffrn_reflns_theta_full 26.00
_diffrn_reflns_theta_max 26.00
_diffrn_reflns_theta_min 1.76
_exptl_absorpt_coefficient_mu 5.199
_exptl_absorpt_correction_T_max 0.458
_exptl_absorpt_correction_T_min 0.368
_exptl_absorpt_correction_type multi-scan
_exptl_crystal_density_diffrn 1.653
_exptl_crystal_density_method 'not measured'
_exptl_crystal_F_000 656
_exptl_crystal_size_max 0.20
_exptl_crystal_size_mid 0.18
_exptl_crystal_size_min 0.15
_refine_diff_density_max 3.425
_refine_diff_density_min -2.539
_refine_diff_density_rms 0.211
_refine_ls_extinction_method none
_refine_ls_goodness_of_fit_ref 1.097
_refine_ls_hydrogen_treatment constr
_refine_ls_matrix_type full
_refine_ls_number_parameters 313
_refine_ls_number_reflns 5206
_refine_ls_number_restraints 0
_refine_ls_restrained_S_all 1.097
_refine_ls_R_factor_all 0.0652
_refine_ls_R_factor_gt 0.0536
_refine_ls_shift/su_max 0.080
_refine_ls_shift/su_mean 0.001
_refine_ls_structure_factor_coef Fsqd
_refine_ls_weighting_details 'calc w=1/[\s^2^(Fo^2^)+(0.0476P)^2^+0.0000P] where P=(Fo^2^+2Fc^2^)/3'
_refine_ls_weighting_scheme calc
_refine_ls_wR_factor_gt 0.1260
_refine_ls_wR_factor_ref 0.1289
_reflns_number_gt 4173
_reflns_number_total 5206
_reflns_threshold_expression >2sigma(I)
_cod_data_source_file c2cc16943f.txt
_cod_data_source_block 5
_cod_original_sg_symbol_H-M P-1
_cod_database_code 7107359

loop_
_symmetry_equiv_pos_as_xyz
'x, y, z'
'-x, -y, -z'

loop_
_atom_site_label
_atom_site_type_symbol
_atom_site_fract_x
_atom_site_fract_y
_atom_site_fract_z
_atom_site_U_iso_or_equiv
_atom_site_adp_type
_atom_site_occupancy
_atom_site_symmetry_multiplicity
_atom_site_calc_flag
_atom_site_refinement_flags
Ir1 Ir 0.15467(4) 0.16279(3) 0.29239(3) 0.03550(14) Uani 1 1 d .
S1 S -0.0180(3) 0.1956(2) 0.44248(19) 0.0455(6) Uani 1 1 d .
S2 S 0.0193(3) 0.31919(19) 0.15537(18) 0.0356(5) Uani 1 1 d .
N1 N 0.0374(9) 0.0677(7) 0.2600(7) 0.048(2) Uani 1 1 d .
H1 H 0.0433 -0.0054 0.3034 0.058 Uiso 1 1 calc R
B3 B -0.0431(13) 0.4602(9) 0.3154(9) 0.041(3) Uani 1 1 d .
H3 H 0.0702 0.4505 0.3150 0.050 Uiso 1 1 calc R
Cl Cl -0.3159(5) 0.2969(3) -0.1344(3) 0.0977(13) Uani 1 1 d .
C2 C -0.1155(10) 0.4045(7) 0.2371(7) 0.033(2) Uani 1 1 d .
B5 B -0.2740(12) 0.4917(9) 0.1873(9) 0.039(2) Uani 1 1 d .
H5 H -0.3090 0.5031 0.1036 0.047 Uiso 1 1 calc R
C14 C -0.0669(10) 0.2386(8) 0.1113(7) 0.037(2) Uani 1 1 d .
C1 C -0.1246(10) 0.3422(8) 0.3804(7) 0.034(2) Uani 1 1 d .
C15 C -0.1492(11) 0.2940(9) 0.0139(8) 0.047(2) Uani 1 1 d .
H15 H -0.1575 0.3748 -0.0284 0.057 Uiso 1 1 calc R
C7 C 0.3232(10) 0.0568(8) 0.4014(8) 0.042(2) Uani 1 1 d .
B12 B -0.3281(13) 0.5479(10) 0.3988(9) 0.047(3) Uani 1 1 d .
H12 H -0.4007 0.5969 0.4536 0.056 Uiso 1 1 calc R
B7 B -0.2918(13) 0.3887(10) 0.4324(9) 0.044(3) Uani 1 1 d .
H7 H -0.3405 0.3327 0.5107 0.053 Uiso 1 1 calc R
C13 C -0.0476(10) 0.1143(8) 0.1747(8) 0.039(2) Uani 1 1 d .
B8 B -0.1581(13) 0.4530(10) 0.4436(9) 0.045(3) Uani 1 1 d .
H8 H -0.1207 0.4397 0.5269 0.054 Uiso 1 1 calc R
B11 B -0.3907(13) 0.4850(10) 0.3123(9) 0.044(3) Uani 1 1 d .
H11 H -0.5033 0.4929 0.3115 0.053 Uiso 1 1 calc R
C18 C -0.1173(11) 0.0496(9) 0.1374(9) 0.049(3) Uani 1 1 d .
B4 B -0.1403(13) 0.5562(9) 0.1951(10) 0.045(3) Uani 1 1 d .
H4 H -0.0893 0.6096 0.1165 0.055 Uiso 1 1 calc R
C4 C 0.3469(11) 0.2238(9) 0.2435(10) 0.057(3) Uani 1 1 d .
C17 C -0.1958(13) 0.1075(10) 0.0440(10) 0.062(3) Uani 1 1 d .
H17 H -0.2390 0.0636 0.0193 0.074 Uiso 1 1 calc R
C10 C 0.3677(13) 0.3467(10) 0.1696(11) 0.075(4) Uani 1 1 d .
H10A H 0.3337 0.3682 0.0951 0.113 Uiso 1 1 calc R
H10B H 0.4660 0.3445 0.1604 0.113 Uiso 1 1 calc R
H10C H 0.3167 0.4051 0.2066 0.113 Uiso 1 1 calc R
C3 C 0.3274(10) 0.1822(8) 0.3671(8) 0.042(2) Uani 1 1 d .
C16 C -0.2135(13) 0.2296(11) -0.0156(9) 0.062(3) Uani 1 1 d .
B10 B -0.3156(14) 0.6107(10) 0.2447(10) 0.051(3) Uani 1 1 d .
H10 H -0.3797 0.7003 0.1999 0.061 Uiso 1 1 calc R
C9 C 0.3214(15) 0.2505(11) 0.4474(10) 0.077(4) Uani 1 1 d .
H9A H 0.2255 0.2763 0.4756 0.115 Uiso 1 1 calc R
H9B H 0.3583 0.3195 0.4068 0.115 Uiso 1 1 calc R
H9C H 0.3765 0.1997 0.5113 0.115 Uiso 1 1 calc R
C19 C -0.0971(14) -0.0838(9) 0.1995(10) 0.072(4) Uani 1 1 d .
H19A H -0.1555 -0.1142 0.1690 0.107 Uiso 1 1 calc R
H19B H -0.1227 -0.0974 0.2806 0.107 Uiso 1 1 calc R
H19C H -0.0003 -0.1245 0.1882 0.107 Uiso 1 1 calc R
C5 C 0.3628(11) 0.1264(10) 0.2044(8) 0.048(2) Uani 1 1 d .
C8 C 0.3131(12) -0.0240(11) 0.5246(8) 0.067(3) Uani 1 1 d .
H8A H 0.4051 -0.0726 0.5460 0.101 Uiso 1 1 calc R
H8B H 0.2528 -0.0750 0.5318 0.101 Uiso 1 1 calc R
H8C H 0.2749 0.0240 0.5747 0.101 Uiso 1 1 calc R
C12 C 0.3660(15) -0.1015(10) 0.2960(12) 0.082(4) Uani 1 1 d .
H12A H 0.3115 -0.1437 0.3602 0.123 Uiso 1 1 calc R
H12B H 0.4633 -0.1446 0.2994 0.123 Uiso 1 1 calc R
H12C H 0.3334 -0.0951 0.2250 0.123 Uiso 1 1 calc R
C11 C 0.3934(15) 0.1263(14) 0.0770(9) 0.087(4) Uani 1 1 d .
H11A H 0.4932 0.1058 0.0585 0.131 Uiso 1 1 calc R
H11B H 0.3527 0.2047 0.0262 0.131 Uiso 1 1 calc R
H11C H 0.3531 0.0683 0.0676 0.131 Uiso 1 1 calc R
C6 C 0.3501(11) 0.0233(8) 0.3012(8) 0.046(2) Uani 1 1 d .
B6 B -0.2628(12) 0.3548(10) 0.3042(9) 0.041(3) Uani 1 1 d .
H6 H -0.2906 0.2773 0.2972 0.050 Uiso 1 1 calc R
B9 B -0.1714(14) 0.5906(10) 0.3248(10) 0.049(3) Uani 1 1 d .
H9 H -0.1419 0.6675 0.3317 0.058 Uiso 1 1 calc R

loop_
_atom_site_aniso_label
_atom_site_aniso_U_11
_atom_site_aniso_U_22
_atom_site_aniso_U_33
_atom_site_aniso_U_23
_atom_site_aniso_U_13
_atom_site_aniso_U_12
Ir1 0.0445(2) 0.0305(2) 0.0335(2) -0.01063(15) -0.00645(15) -0.00980(15)
S1 0.0522(16) 0.0401(13) 0.0331(12) -0.0024(11) -0.0046(11) -0.0059(12)
S2 0.0458(14) 0.0332(11) 0.0304(11) -0.0120(9) -0.0019(10) -0.0121(10)
N1 0.052(5) 0.038(4) 0.046(5) 0.004(4) -0.010(4) -0.015(4)
B3 0.052(7) 0.037(6) 0.042(6) -0.018(5) 0.002(5) -0.019(5)
Cl 0.124(3) 0.088(2) 0.097(2) -0.031(2) -0.073(2) -0.012(2)
C2 0.049(6) 0.027(4) 0.028(4) -0.012(4) -0.003(4) -0.015(4)
B5 0.053(7) 0.028(5) 0.036(5) -0.010(4) -0.015(5) -0.005(5)
C14 0.042(5) 0.039(5) 0.030(4) -0.010(4) -0.002(4) -0.014(4)
C1 0.042(5) 0.037(5) 0.027(4) -0.010(4) -0.005(4) -0.012(4)
C15 0.049(6) 0.049(6) 0.042(5) -0.013(5) -0.006(5) -0.009(5)
C7 0.041(6) 0.036(5) 0.043(5) -0.006(4) -0.012(4) -0.005(4)
B12 0.056(8) 0.044(6) 0.041(6) -0.019(5) 0.001(6) -0.009(6)
B7 0.055(7) 0.045(6) 0.032(5) -0.010(5) -0.005(5) -0.014(6)
C13 0.044(6) 0.038(5) 0.042(5) -0.021(4) 0.008(4) -0.017(4)
B8 0.053(7) 0.047(6) 0.039(6) -0.020(5) 0.000(5) -0.014(6)
B11 0.044(7) 0.045(6) 0.039(6) -0.010(5) -0.005(5) -0.008(5)
C18 0.056(7) 0.045(6) 0.056(6) -0.023(5) -0.002(5) -0.018(5)
B4 0.061(8) 0.025(5) 0.044(6) -0.009(5) 0.003(6) -0.008(5)
C4 0.046(6) 0.046(6) 0.064(7) 0.003(6) -0.008(5) -0.014(5)
C17 0.070(8) 0.063(7) 0.075(8) -0.041(6) -0.020(6) -0.019(6)
C10 0.067(8) 0.054(7) 0.096(9) 0.000(7) -0.014(7) -0.027(6)
C3 0.038(5) 0.041(5) 0.054(6) -0.029(5) -0.010(5) 0.004(4)
C16 0.071(8) 0.066(7) 0.059(7) -0.022(6) -0.031(6) -0.016(6)
B10 0.063(8) 0.035(6) 0.047(6) -0.012(5) -0.002(6) -0.006(6)
C9 0.089(10) 0.081(8) 0.093(9) -0.069(8) -0.013(8) -0.017(7)
C19 0.100(10) 0.051(6) 0.082(8) -0.024(6) -0.011(7) -0.039(7)
C5 0.049(6) 0.060(6) 0.039(5) -0.020(5) -0.002(5) -0.012(5)
C8 0.060(8) 0.077(8) 0.045(6) -0.001(6) -0.007(5) -0.007(6)
C12 0.104(11) 0.049(7) 0.105(10) -0.049(7) -0.009(9) -0.005(7)
C11 0.089(10) 0.123(12) 0.050(7) -0.034(8) 0.013(7) -0.030(9)
C6 0.053(6) 0.038(5) 0.051(6) -0.025(5) -0.010(5) -0.002(5)
B6 0.054(7) 0.040(6) 0.036(5) -0.014(5) 0.002(5) -0.022(5)
B9 0.067(8) 0.034(6) 0.051(7) -0.022(5) 0.004(6) -0.017(6)

loop_
_atom_type_symbol
_atom_type_description
_atom_type_scat_dispersion_real
_atom_type_scat_dispersion_imag
_atom_type_scat_source
C C 0.0033 0.0016 'International Tables Vol C Tables 4.2.6.8 and 6.1.1.4'
B B 0.0013 0.0007 'International Tables Vol C Tables 4.2.6.8 and 6.1.1.4'
H H 0.0000 0.0000 'International Tables Vol C Tables 4.2.6.8 and 6.1.1.4'
Cl Cl 0.1484 0.1585 'International Tables Vol C Tables 4.2.6.8 and 6.1.1.4'
Ir Ir -1.4442 7.9887 'International Tables Vol C Tables 4.2.6.8 and 6.1.1.4'
N N 0.0061 0.0033 'International Tables Vol C Tables 4.2.6.8 and 6.1.1.4'
S S 0.1246 0.1234 'International Tables Vol C Tables 4.2.6.8 and 6.1.1.4'

loop_
_geom_angle_atom_site_label_1
_geom_angle_atom_site_label_2
_geom_angle_atom_site_label_3
_geom_angle
N1 Ir1 C7 115.3(3)
N1 Ir1 C5 108.8(4)
C7 Ir1 C5 64.0(4)
N1 Ir1 C4 145.2(4)
C7 Ir1 C4 65.0(4)
C5 Ir1 C4 37.6(4)
N1 Ir1 C6 94.7(3)
C7 Ir1 C6 37.8(4)
C5 Ir1 C6 38.3(4)
C4 Ir1 C6 63.9(4)
N1 Ir1 C3 154.4(3)
C7 Ir1 C3 39.2(3)
C5 Ir1 C3 63.3(4)
C4 Ir1 C3 38.3(4)
C6 Ir1 C3 63.7(3)
N1 Ir1 S2 81.7(2)
C7 Ir1 S2 161.6(2)
C5 Ir1 S2 104.9(3)
C4 Ir1 S2 97.1(3)
C6 Ir1 S2 139.5(3)
C3 Ir1 S2 123.4(3)
N1 Ir1 S1 88.0(2)
C7 Ir1 S1 96.5(3)
C5 Ir1 S1 158.1(3)
C4 Ir1 S1 126.7(3)
C6 Ir1 S1 129.3(3)
C3 Ir1 S1 95.5(3)
S2 Ir1 S1 91.00(8)
C1 S1 Ir1 104.5(3)
C14 S2 C2 106.1(4)
C14 S2 Ir1 99.9(3)
C2 S2 Ir1 105.8(3)
C13 N1 Ir1 122.7(6)
C13 N1 H1 118.6
Ir1 N1 H1 118.6
C2 B3 C1 57.7(5)
C2 B3 B9 104.3(8)
C1 B3 B9 105.6(8)
C2 B3 B4 58.4(6)
C1 B3 B4 105.5(8)
B9 B3 B4 59.6(6)
C2 B3 B8 104.6(8)
C1 B3 B8 58.5(6)
B9 B3 B8 60.9(6)
B4 B3 B8 108.4(8)
C2 B3 H3 124.9
C1 B3 H3 123.9
B9 B3 H3 122.7
B4 B3 H3 122.1
B8 B3 H3 121.9
C1 C2 B4 112.5(7)
C1 C2 B5 112.5(7)
B4 C2 B5 62.5(6)
C1 C2 B3 62.2(5)
B4 C2 B3 62.7(6)
B5 C2 B3 114.7(7)
C1 C2 B6 61.9(5)
B4 C2 B6 114.3(7)
B5 C2 B6 62.6(6)
B3 C2 B6 114.9(7)
C1 C2 S2 116.0(6)
B4 C2 S2 118.7(6)
B5 C2 S2 123.7(6)
B3 C2 S2 112.1(6)
B6 C2 S2 120.5(6)
C2 B5 B10 105.1(8)
C2 B5 B11 104.9(7)
B10 B5 B11 61.0(6)
C2 B5 B4 58.6(6)
B10 B5 B4 60.1(7)
B11 B5 B4 108.7(8)
C2 B5 B6 59.1(6)
B10 B5 B6 108.4(7)
B11 B5 B6 59.3(6)
B4 B5 B6 108.2(7)
C2 B5 H5 124.7
B10 B5 H5 121.8
B11 B5 H5 122.1
B4 B5 H5 121.3
B6 B5 H5 121.5
C13 C14 C15 121.5(9)
C13 C14 S2 117.0(7)
C15 C14 S2 121.5(7)
C2 C1 B7 108.1(7)
C2 C1 B8 109.1(6)
B7 C1 B8 62.9(6)
C2 C1 B3 60.1(5)
B7 C1 B3 112.4(7)
B8 C1 B3 61.8(6)
C2 C1 B6 60.6(5)
B7 C1 B6 60.8(6)
B8 C1 B6 112.9(7)
B3 C1 B6 112.0(7)
C2 C1 S1 119.1(6)
B7 C1 S1 122.5(6)
B8 C1 S1 122.3(6)
B3 C1 S1 118.5(7)
B6 C1 S1 117.3(6)
C16 C15 C14 119.4(9)
C16 C15 H15 120.3
C14 C15 H15 120.3
C6 C7 C3 107.7(8)
C6 C7 C8 127.2(9)
C3 C7 C8 124.6(9)
C6 C7 Ir1 72.2(6)
C3 C7 Ir1 72.2(5)
C8 C7 Ir1 127.9(7)
B7 B12 B10 107.0(8)
B7 B12 B9 106.6(8)
B10 B12 B9 60.3(7)
B7 B12 B11 59.7(6)
B10 B12 B11 59.8(6)
B9 B12 B11 107.8(8)
B7 B12 B8 59.4(6)
B10 B12 B8 108.5(8)
B9 B12 B8 60.0(6)
B11 B12 B8 108.1(8)
B7 B12 H12 122.9
B10 B12 H12 121.6
B9 B12 H12 122.1
B11 B12 H12 121.7
B8 B12 H12 121.5
C1 B7 B6 61.1(6)
C1 B7 B8 59.5(6)
B6 B7 B8 110.4(8)
C1 B7 B11 107.6(7)
B6 B7 B11 59.7(6)
B8 B7 B11 109.8(8)
C1 B7 B12 107.0(8)
B6 B7 B12 108.8(7)
B8 B7 B12 60.8(7)
B11 B7 B12 60.4(6)
C1 B7 H7 122.5
B6 B7 H7 120.5
B8 B7 H7 120.2
B11 B7 H7 121.5
B12 B7 H7 121.8
N1 C13 C14 117.8(8)
N1 C13 C18 125.7(9)
C14 C13 C18 116.4(9)
C1 B8 B7 57.6(6)
C1 B8 B3 59.7(6)
B7 B8 B3 106.4(8)
C1 B8 B9 105.0(7)
B7 B8 B9 106.5(8)
B3 B8 B9 58.9(6)
C1 B8 B12 104.7(8)
B7 B8 B12 59.8(7)
B3 B8 B12 106.7(8)
B9 B8 B12 59.6(6)
C1 B8 H8 124.2
B7 B8 H8 122.7
B3 B8 H8 122.2
B9 B8 H8 123.0
B12 B8 H8 122.7
B6 B11 B5 60.9(6)
B6 B11 B7 58.9(6)
B5 B11 B7 106.9(8)
B6 B11 B10 108.3(8)
B5 B11 B10 59.4(6)
B7 B11 B10 107.2(9)
B6 B11 B12 107.7(8)
B5 B11 B12 107.2(8)
B7 B11 B12 59.9(6)
B10 B11 B12 59.8(7)
B6 B11 H11 121.5
B5 B11 H11 122.1
B7 B11 H11 122.7
B10 B11 H11 121.9
B12 B11 H11 122.0
C17 C18 C13 119.7(9)
C17 C18 C19 121.6(10)
C13 C18 C19 118.7(9)
C2 B4 B9 104.8(7)
C2 B4 B5 58.9(6)
B9 B4 B5 108.7(8)
C2 B4 B10 105.0(8)
B9 B4 B10 61.3(7)
B5 B4 B10 59.7(7)
C2 B4 B3 58.9(5)
B9 B4 B3 59.8(6)
B5 B4 B3 108.7(7)
B10 B4 B3 109.2(8)
C2 B4 H4 124.8
B9 B4 H4 121.9
B5 B4 H4 121.3
B10 B4 H4 121.7
B3 B4 H4 121.0
C5 C4 C3 108.0(8)
C5 C4 C10 125.8(11)
C3 C4 C10 125.6(11)
C5 C4 Ir1 71.2(6)
C3 C4 Ir1 71.8(6)
C10 C4 Ir1 129.2(8)
C18 C17 C16 122.5(10)
C18 C17 H17 118.8
C16 C17 H17 118.8
C4 C10 H10A 109.5
C4 C10 H10B 109.5
H10A C10 H10B 109.5
C4 C10 H10C 109.5
H10A C10 H10C 109.5
H10B C10 H10C 109.5
C4 C3 C7 106.9(9)
C4 C3 C9 127.2(10)
C7 C3 C9 125.8(9)
C4 C3 Ir1 69.9(6)
C7 C3 Ir1 68.6(5)
C9 C3 Ir1 129.3(8)
C15 C16 C17 120.5(10)
C15 C16 Cl 119.8(9)
C17 C16 Cl 119.6(9)
B5 B10 B4 60.2(6)
B5 B10 B11 59.6(6)
B4 B10 B11 107.7(8)
B5 B10 B12 107.8(8)
B4 B10 B12 107.3(9)
B11 B10 B12 60.3(6)
B5 B10 B9 107.4(8)
B4 B10 B9 59.1(7)
B11 B10 B9 107.9(8)
B12 B10 B9 59.9(7)
B5 B10 H10 121.9
B4 B10 H10 122.2
B11 B10 H10 121.7
B12 B10 H10 121.8
B9 B10 H10 122.2
C3 C9 H9A 109.5
C3 C9 H9B 109.5
H9A C9 H9B 109.5
C3 C9 H9C 109.5
H9A C9 H9C 109.5
H9B C9 H9C 109.5
C18 C19 H19A 109.5
C18 C19 H19B 109.5
H19A C19 H19B 109.5
C18 C19 H19C 109.5
H19A C19 H19C 109.5
H19B C19 H19C 109.5
C4 C5 C6 109.1(8)
C4 C5 C11 126.8(10)
C6 C5 C11 124.1(10)
C4 C5 Ir1 71.2(6)
C6 C5 Ir1 71.1(6)
C11 C5 Ir1 125.0(8)
C7 C8 H8A 109.5
C7 C8 H8B 109.5
H8A C8 H8B 109.5
C7 C8 H8C 109.5
H8A C8 H8C 109.5
H8B C8 H8C 109.5
C6 C12 H12A 109.5
C6 C12 H12B 109.5
H12A C12 H12B 109.5
C6 C12 H12C 109.5
H12A C12 H12C 109.5
H12B C12 H12C 109.5
C5 C11 H11A 109.5
C5 C11 H11B 109.5
H11A C11 H11B 109.5
C5 C11 H11C 109.5
H11A C11 H11C 109.5
H11B C11 H11C 109.5
C7 C6 C5 108.2(8)
C7 C6 C12 126.2(9)
C5 C6 C12 125.6(10)
C7 C6 Ir1 70.0(5)
C5 C6 Ir1 70.6(6)
C12 C6 Ir1 126.0(8)
C2 B6 B7 103.6(7)
C2 B6 C1 57.5(5)
B7 B6 C1 58.1(6)
C2 B6 B11 104.6(7)
B7 B6 B11 61.4(6)
C1 B6 B11 106.6(8)
C2 B6 B5 58.3(5)
B7 B6 B5 108.1(8)
C1 B6 B5 105.5(7)
B11 B6 B5 59.8(6)
C2 B6 H6 125.3
B7 B6 H6 122.4
C1 B6 H6 123.7
B11 B6 H6 121.9
B5 B6 H6 122.1
B4 B9 B3 60.6(6)
B4 B9 B12 107.5(9)
B3 B9 B12 108.4(8)
B4 B9 B8 108.5(7)
B3 B9 B8 60.1(6)
B12 B9 B8 60.5(6)
B4 B9 B10 59.6(7)
B3 B9 B10 108.4(8)
B12 B9 B10 59.8(7)
B8 B9 B10 108.5(8)
B4 B9 H9 121.8
B3 B9 H9 121.3
B12 B9 H9 121.8
B8 B9 H9 121.2
B10 B9 H9 121.8

loop_
_geom_bond_atom_site_label_1
_geom_bond_atom_site_label_2
_geom_bond_distance
Ir1 N1 2.043(8)
Ir1 C7 2.148(9)
Ir1 C5 2.170(10)
Ir1 C4 2.170(10)
Ir1 C6 2.176(10)
Ir1 C3 2.196(10)
Ir1 S2 2.319(2)
Ir1 S1 2.366(3)
S1 C1 1.776(9)
S2 C14 1.747(9)
S2 C2 1.839(9)
N1 C13 1.328(12)
N1 H1 0.8600
B3 C2 1.709(14)
B3 C1 1.744(13)
B3 B9 1.760(16)
B3 B4 1.774(16)
B3 B8 1.782(15)
B3 H3 1.1000
Cl C16 1.750(11)
C2 C1 1.667(11)
C2 B4 1.700(12)
C2 B5 1.706(14)
C2 B6 1.721(14)
B5 B10 1.757(16)
B5 B11 1.761(15)
B5 B4 1.767(16)
B5 B6 1.780(14)
B5 H5 1.1000
C14 C13 1.421(12)
C14 C15 1.424(12)
C1 B7 1.689(15)
C1 B8 1.723(14)
C1 B6 1.742(14)
C15 C16 1.323(15)
C15 H15 0.9300
C7 C6 1.401(13)
C7 C3 1.457(12)
C7 C8 1.505(12)
B12 B7 1.786(16)
B12 B10 1.786(16)
B12 B9 1.788(17)
B12 B11 1.795(17)
B12 B8 1.805(17)
B12 H12 1.1000
B7 B6 1.736(15)
B7 B8 1.779(16)
B7 B11 1.782(15)
B7 H7 1.1000
C13 C18 1.419(13)
B8 B9 1.796(15)
B8 H8 1.1000
B11 B6 1.752(16)
B11 B10 1.786(16)
B11 H11 1.1000
C18 C17 1.366(14)
C18 C19 1.513(13)
B4 B9 1.757(16)
B4 B10 1.765(17)
B4 H4 1.1000
C4 C5 1.399(15)
C4 C3 1.431(14)
C4 C10 1.517(13)
C17 C16 1.392(15)
C17 H17 0.9300
C10 H10A 0.9600
C10 H10B 0.9600
C10 H10C 0.9600
C3 C9 1.494(13)
B10 B9 1.796(18)
B10 H10 1.1000
C9 H9A 0.9600
C9 H9B 0.9600
C9 H9C 0.9600
C19 H19A 0.9600
C19 H19B 0.9600
C19 H19C 0.9600
C5 C6 1.424(13)
C5 C11 1.556(14)
C8 H8A 0.9600
C8 H8B 0.9600
C8 H8C 0.9600
C12 C6 1.516(14)
C12 H12A 0.9600
C12 H12B 0.9600
C12 H12C 0.9600
C11 H11A 0.9600
C11 H11B 0.9600
C11 H11C 0.9600
B6 H6 1.1000
B9 H9 1.1000
